data_4073980
loop_
_publ_author_name
'Li, Tianshu'
'Bergner, Ines'
'Haque, F. Nipa'
'Zimmer-De Iuliis, Marco'
'Song, Datong'
'Morris, Robert H.'

_publ_section_title
;
 Hydrogenation of Benzonitrile to Benzylamine Catalyzed by Ruthenium
 Hydride Complexes with P&#x2212;NH&#x2212;NH&#x2212;P Tetradentate
 Ligands:&#x00A0; Evidence for a Hydridic&#x2212;Protonic Outer Sphere
 Mechanism
;
_journal_issue 24
_journal_name_full Organometallics
_journal_page_first 5940
_journal_paper_doi 10.1021/om700783e
_journal_volume 26
_journal_year 2007
_chemical_formula_sum 'C51 H55 N3 O2 P2 Ru'
_chemical_formula_weight 904.99
_chemical_name_systematic
; 
 ? 
;
_space_group_IT_number 14
_symmetry_cell_setting monoclinic
_symmetry_space_group_name_Hall '-P 2yn'
_symmetry_space_group_name_H-M 'P 1 21/n 1'
_atom_sites_solution_hydrogens geom
_atom_sites_solution_primary direct
_atom_sites_solution_secondary difmap
_audit_creation_method SHELXL-97
_cell_angle_alpha 90.00
_cell_angle_beta 112.64(3)
_cell_angle_gamma 90.00
_cell_formula_units_Z 4
_cell_length_a 17.693(4)
_cell_length_b 12.837(3)
_cell_length_c 20.962(4)
_cell_measurement_temperature 150(2)
_cell_volume 4394.1(19)
_computing_structure_refinement 'SHELXL-97 (Sheldrick, 1997)'
_computing_structure_solution 'SHELXS-97 (Sheldrick, 1990)'
_diffrn_ambient_temperature 150(2)
_diffrn_measured_fraction_theta_full 0.994
_diffrn_measured_fraction_theta_max 0.994
_diffrn_radiation_monochromator graphite
_diffrn_radiation_source 'fine-focus sealed tube'
_diffrn_radiation_type MoK\a
_diffrn_radiation_wavelength 0.71073
_diffrn_reflns_av_R_equivalents 0.0746
_diffrn_reflns_av_sigmaI/netI 0.0917
_diffrn_reflns_limit_h_max 22
_diffrn_reflns_limit_h_min -22
_diffrn_reflns_limit_k_max 16
_diffrn_reflns_limit_k_min -16
_diffrn_reflns_limit_l_max 27
_diffrn_reflns_limit_l_min -27
_diffrn_reflns_number 32206
_diffrn_reflns_theta_full 27.48
_diffrn_reflns_theta_max 27.48
_diffrn_reflns_theta_min 2.55
_exptl_absorpt_coefficient_mu 0.474
_exptl_absorpt_correction_T_max 0.964
_exptl_absorpt_correction_T_min 0.878
_exptl_absorpt_correction_type multi-scan
_exptl_absorpt_process_details
;
multi-scan from symmetry-related measurements 
 Sortav (Blessing 1995)
;
_exptl_crystal_colour red
_exptl_crystal_density_diffrn 1.368
_exptl_crystal_density_method 'not measured'
_exptl_crystal_description block
_exptl_crystal_F_000 1888
_exptl_crystal_size_max 0.3
_exptl_crystal_size_mid 0.22
_exptl_crystal_size_min 0.08
_refine_diff_density_max 2.136
_refine_diff_density_min -1.016
_refine_diff_density_rms 0.103
_refine_ls_extinction_method none
_refine_ls_goodness_of_fit_ref 1.030
_refine_ls_hydrogen_treatment mixed
_refine_ls_matrix_type full
_refine_ls_number_parameters 539
_refine_ls_number_reflns 10013
_refine_ls_number_restraints 0
_refine_ls_restrained_S_all 1.030
_refine_ls_R_factor_all 0.1087
_refine_ls_R_factor_gt 0.0557
_refine_ls_shift/su_max 0.001
_refine_ls_shift/su_mean 0.000
_refine_ls_structure_factor_coef Fsqd
_refine_ls_weighting_details 'calc w=1/[\s^2^(Fo^2^)+(0.0661P)^2^+4.2129P] where P=(Fo^2^+2Fc^2^)/3'
_refine_ls_weighting_scheme calc
_refine_ls_wR_factor_gt 0.1240
_refine_ls_wR_factor_ref 0.1469
_reflns_number_gt 6421
_reflns_number_total 10013
_reflns_threshold_expression >2sigma(I)
_cod_data_source_file om700783e-file003.cif
_cod_data_source_block Complex6
_cod_original_cell_volume 4394.1(15)
_cod_original_sg_symbol_H-M P2(1)/n
_cod_database_code 4073980

loop_
_symmetry_equiv_pos_as_xyz
'x, y, z'
'-x+1/2, y+1/2, -z+1/2'
'-x, -y, -z'
'x-1/2, -y-1/2, z-1/2'

loop_
_atom_site_label
_atom_site_type_symbol
_atom_site_fract_x
_atom_site_fract_y
_atom_site_fract_z
_atom_site_U_iso_or_equiv
_atom_site_adp_type
_atom_site_occupancy
_atom_site_symmetry_multiplicity
_atom_site_calc_flag
_atom_site_refinement_flags
Ru1 Ru 0.491874(19) 0.98466(2) 0.820105(15) 0.02272(11) Uani 1 1 d .
P2 P 0.52021(6) 1.15367(8) 0.81012(5) 0.0217(2) Uani 1 1 d .
P1 P 0.59468(6) 0.91167(8) 0.79757(5) 0.0228(2) Uani 1 1 d .
N3 N 0.40503(19) 0.9787(2) 0.71309(16) 0.0235(7) Uani 1 1 d .
H3A H 0.3957 1.0389 0.6936 0.028 Uiso 1 1 calc R
N2 N 0.3936(2) 1.0295(3) 0.85297(19) 0.0340(9) Uani 1 1 d .
C28 C 0.6663(3) 1.0326(3) 0.7226(2) 0.0269(9) Uani 1 1 d .
H28A H 0.7028 1.0567 0.7651 0.032 Uiso 1 1 calc R
N1 N 0.4503(2) 0.8335(3) 0.84143(19) 0.0359(9) Uani 1 1 d .
C47 C 0.2798(3) 1.0282(3) 0.5762(2) 0.0336(10) Uani 1 1 d .
H47A H 0.2913 1.0814 0.6087 0.040 Uiso 1 1 calc R
C16 C 0.4777(2) 1.2389(3) 0.8593(2) 0.0286(9) Uani 1 1 d .
C26 C 0.7176(3) 0.9166(3) 0.9320(2) 0.0328(10) Uani 1 1 d .
H26A H 0.6745 0.9312 0.9456 0.039 Uiso 1 1 calc R
C31 C 0.5585(3) 0.9639(4) 0.5947(2) 0.0363(11) Uani 1 1 d .
H31A H 0.5222 0.9410 0.5517 0.044 Uiso 1 1 calc R
C1 C 0.5822(3) 0.7697(3) 0.7818(2) 0.0308(10) Uani 1 1 d .
C21 C 0.7013(2) 0.9050(3) 0.8621(2) 0.0277(9) Uani 1 1 d .
C51 C 0.2933(2) 0.8514(3) 0.5476(2) 0.0281(9) Uani 1 1 d .
H51A H 0.3141 0.7847 0.5605 0.034 Uiso 1 1 calc R
C44 C 0.6581(3) 1.2725(3) 0.8113(2) 0.0274(9) Uani 1 1 d .
H44A H 0.6252 1.2992 0.7683 0.033 Uiso 1 1 calc R
C32 C 0.5537(2) 0.9225(3) 0.6549(2) 0.0286(9) Uani 1 1 d .
H32A H 0.5142 0.8728 0.6520 0.034 Uiso 1 1 calc R
C45 C 0.3640(2) 0.9043(3) 0.67194(19) 0.0251(9) Uani 1 1 d .
C12 C 0.3636(3) 1.2884(4) 0.8887(3) 0.0499(14) Uani 1 1 d .
H12A H 0.3107 1.2764 0.8862 0.060 Uiso 1 1 calc R
C34 C 0.4892(2) 1.1785(3) 0.6692(2) 0.0281(9) Uani 1 1 d .
H34A H 0.5123 1.1125 0.6733 0.034 Uiso 1 1 calc R
C40 C 0.6777(3) 1.1607(3) 0.9076(2) 0.0315(10) Uani 1 1 d .
H40A H 0.6575 1.1124 0.9302 0.038 Uiso 1 1 calc R
C20 C 0.2994(4) 0.9716(5) 0.9073(3) 0.0652(18) Uani 1 1 d .
H20A H 0.3408 0.9837 0.9524 0.098 Uiso 1 1 calc R
H20B H 0.2633 0.9174 0.9099 0.098 Uiso 1 1 calc R
H20C H 0.2687 1.0344 0.8906 0.098 Uiso 1 1 calc R
C33 C 0.4779(2) 1.2223(3) 0.7258(2) 0.0255(9) Uani 1 1 d .
C11 C 0.3979(3) 1.2203(4) 0.8562(2) 0.0361(11) Uani 1 1 d .
C46 C 0.3114(2) 0.9295(3) 0.59696(19) 0.0244(9) Uani 1 1 d .
C27 C 0.6091(2) 0.9568(3) 0.71992(19) 0.0237(9) Uani 1 1 d .
C39 C 0.6264(2) 1.1992(3) 0.84335(19) 0.0221(8) Uani 1 1 d .
C15 C 0.5199(3) 1.3258(3) 0.8960(2) 0.0327(10) Uani 1 1 d .
H15A H 0.5727 1.3391 0.8984 0.039 Uiso 1 1 calc R
C43 C 0.7391(3) 1.3061(3) 0.8433(2) 0.0368(11) Uani 1 1 d .
H43A H 0.7597 1.3560 0.8221 0.044 Uiso 1 1 calc R
C8 C 0.3986(3) 0.8440(4) 0.8845(2) 0.0446(13) Uani 1 1 d .
C2 C 0.6138(3) 0.7191(3) 0.7381(2) 0.0399(12) Uani 1 1 d .
H2A H 0.6399 0.7584 0.7154 0.048 Uiso 1 1 calc R
C38 C 0.4397(3) 1.3196(3) 0.7162(2) 0.0368(11) Uani 1 1 d .
H38A H 0.4293 1.3496 0.7524 0.044 Uiso 1 1 calc R
C10 C 0.3491(3) 1.1254(4) 0.8201(2) 0.0409(12) Uani 1 1 d .
H10A H 0.2958 1.1265 0.8231 0.049 Uiso 1 1 calc R
H10B H 0.3410 1.1266 0.7716 0.049 Uiso 1 1 calc R
C25 C 0.7963(3) 0.9072(3) 0.9823(2) 0.0403(12) Uani 1 1 d .
H25A H 0.8055 0.9154 1.0288 0.048 Uiso 1 1 calc R
C24 C 0.8605(3) 0.8857(4) 0.9625(3) 0.0474(13) Uani 1 1 d .
H24A H 0.9134 0.8800 0.9957 0.057 Uiso 1 1 calc R
C30 C 0.6156(3) 1.0373(4) 0.5983(2) 0.0408(12) Uani 1 1 d .
H30A H 0.6185 1.0634 0.5579 0.049 Uiso 1 1 calc R
C29 C 0.6692(3) 1.0729(4) 0.6617(2) 0.0375(11) Uani 1 1 d .
H29A H 0.7074 1.1239 0.6639 0.045 Uiso 1 1 calc R
C19 C 0.2729(3) 0.9185(4) 0.7861(2) 0.0483(13) Uani 1 1 d .
H19A H 0.2970 0.8972 0.7542 0.072 Uiso 1 1 calc R
H19B H 0.2421 0.9813 0.7697 0.072 Uiso 1 1 calc R
H19C H 0.2371 0.8646 0.7897 0.072 Uiso 1 1 calc R
C22 C 0.7668(3) 0.8814(4) 0.8436(2) 0.0373(11) Uani 1 1 d .
H22A H 0.7575 0.8713 0.7972 0.045 Uiso 1 1 calc R
C42 C 0.7884(3) 1.2653(4) 0.9065(2) 0.0430(12) Uani 1 1 d .
H42A H 0.8425 1.2869 0.9276 0.052 Uiso 1 1 calc R
C41 C 0.7577(3) 1.1930(4) 0.9382(2) 0.0420(12) Uani 1 1 d .
H41A H 0.7913 1.1655 0.9808 0.050 Uiso 1 1 calc R
C37 C 0.4172(3) 1.3722(4) 0.6540(3) 0.0457(13) Uani 1 1 d .
H37A H 0.3923 1.4371 0.6488 0.055 Uiso 1 1 calc R
C18 C 0.3479(4) 0.7430(5) 0.8783(3) 0.0659(18) Uani 1 1 d .
H18A H 0.3112 0.7334 0.8311 0.099 Uiso 1 1 calc R
H18B H 0.3169 0.7489 0.9070 0.099 Uiso 1 1 calc R
H18C H 0.3842 0.6844 0.8930 0.099 Uiso 1 1 calc R
C13 C 0.4063(3) 1.3740(4) 0.9248(3) 0.0525(14) Uani 1 1 d .
H13A H 0.3823 1.4189 0.9464 0.063 Uiso 1 1 calc R
C3 C 0.6071(3) 0.6118(4) 0.7279(3) 0.0564(15) Uani 1 1 d .
H3B H 0.6278 0.5798 0.6982 0.068 Uiso 1 1 calc R
C36 C 0.4317(3) 1.3289(4) 0.5995(2) 0.0402(12) Uani 1 1 d .
H36A H 0.4179 1.3652 0.5581 0.048 Uiso 1 1 calc R
C9 C 0.3406(3) 0.9381(4) 0.8572(2) 0.0454(13) Uani 1 1 d .
C5 C 0.5384(3) 0.6013(4) 0.8059(3) 0.0503(14) Uani 1 1 d .
H5A H 0.5128 0.5611 0.8286 0.060 Uiso 1 1 calc R
C23 C 0.8461(3) 0.8727(4) 0.8933(3) 0.0475(13) Uani 1 1 d .
H23A H 0.8894 0.8581 0.8800 0.057 Uiso 1 1 calc R
C6 C 0.5446(3) 0.7094(3) 0.8165(2) 0.0383(11) Uani 1 1 d .
C35 C 0.4667(3) 1.2312(3) 0.6068(2) 0.0352(10) Uani 1 1 d .
H35A H 0.4752 1.2008 0.5698 0.042 Uiso 1 1 calc R
C17 C 0.4560(3) 0.8578(5) 0.9609(2) 0.0590(16) Uani 1 1 d .
H17A H 0.4880 0.9199 0.9659 0.088 Uiso 1 1 calc R
H17B H 0.4918 0.7987 0.9756 0.088 Uiso 1 1 calc R
H17C H 0.4239 0.8633 0.9887 0.088 Uiso 1 1 calc R
C14 C 0.4848(3) 1.3925(4) 0.9287(2) 0.0427(12) Uani 1 1 d .
H14A H 0.5141 1.4496 0.9532 0.051 Uiso 1 1 calc R
C7 C 0.5161(3) 0.7540(4) 0.8694(2) 0.0430(12) Uani 1 1 d .
H7A H 0.4962 0.6978 0.8896 0.052 Uiso 1 1 calc R
H7B H 0.5625 0.7855 0.9060 0.052 Uiso 1 1 calc R
C4 C 0.5694(3) 0.5537(4) 0.7625(3) 0.0595(17) Uani 1 1 d .
H4A H 0.5649 0.4819 0.7564 0.071 Uiso 1 1 calc R
O1 O 0.36523(19) 0.8107(2) 0.69177(14) 0.0360(7) Uani 1 1 d .
C49 C 0.2136(3) 0.9710(4) 0.4590(2) 0.0373(11) Uani 1 1 d .
H49A H 0.1815 0.9848 0.4129 0.045 Uiso 1 1 calc R
C50 C 0.2443(3) 0.8722(4) 0.4792(2) 0.0358(11) Uani 1 1 d .
H50A H 0.2320 0.8190 0.4466 0.043 Uiso 1 1 calc R
C48 C 0.2310(3) 1.0486(4) 0.5074(2) 0.0400(11) Uani 1 1 d .
H48A H 0.2100 1.1152 0.4943 0.048 Uiso 1 1 calc R
O2 O 0.3750(4) 0.6226(5) 0.6562(3) 0.136(2) Uiso 1 1 d .
H0 H 0.556(3) 0.990(3) 0.901(2) 0.040(13) Uiso 1 1 d .
H2 H 0.427(3) 1.047(4) 0.895(3) 0.044(14) Uiso 1 1 d .
H1 H 0.421(3) 0.817(4) 0.802(2) 0.037(14) Uiso 1 1 d .

loop_
_atom_site_aniso_label
_atom_site_aniso_U_11
_atom_site_aniso_U_22
_atom_site_aniso_U_33
_atom_site_aniso_U_23
_atom_site_aniso_U_13
_atom_site_aniso_U_12
Ru1 0.02402(18) 0.02658(19) 0.01866(16) -0.00191(13) 0.00941(13) -0.00692(14)
P2 0.0199(5) 0.0230(5) 0.0233(5) -0.0039(4) 0.0097(4) -0.0006(4)
P1 0.0262(5) 0.0178(5) 0.0222(5) 0.0010(4) 0.0069(4) -0.0012(4)
N3 0.0239(17) 0.0222(17) 0.0234(16) -0.0016(14) 0.0082(14) -0.0014(14)
N2 0.027(2) 0.053(3) 0.0252(19) -0.0113(18) 0.0144(16) -0.0148(18)
C28 0.028(2) 0.025(2) 0.030(2) 0.0032(17) 0.0141(18) 0.0050(17)
N1 0.041(2) 0.041(2) 0.0212(19) 0.0027(17) 0.0080(17) -0.0192(19)
C47 0.036(2) 0.027(2) 0.033(2) -0.0032(19) 0.0076(19) 0.0011(19)
C16 0.023(2) 0.033(2) 0.030(2) -0.0099(18) 0.0112(17) 0.0002(18)
C26 0.036(2) 0.023(2) 0.033(2) 0.0026(18) 0.0066(19) 0.0023(19)
C31 0.037(3) 0.047(3) 0.022(2) 0.003(2) 0.0084(19) 0.011(2)
C1 0.031(2) 0.018(2) 0.030(2) 0.0014(18) -0.0038(18) 0.0010(18)
C21 0.030(2) 0.020(2) 0.025(2) 0.0047(17) 0.0022(17) 0.0019(18)
C51 0.031(2) 0.028(2) 0.030(2) 0.0013(18) 0.0179(19) -0.0010(18)
C44 0.031(2) 0.025(2) 0.028(2) 0.0011(17) 0.0140(18) -0.0012(18)
C32 0.027(2) 0.032(2) 0.027(2) -0.0011(18) 0.0116(18) 0.0092(18)
C45 0.024(2) 0.030(2) 0.022(2) 0.0007(17) 0.0098(17) 0.0003(18)
C12 0.028(3) 0.071(4) 0.057(3) -0.027(3) 0.023(2) -0.002(2)
C34 0.027(2) 0.026(2) 0.029(2) 0.0046(18) 0.0091(18) 0.0043(17)
C40 0.031(2) 0.027(2) 0.033(2) 0.0044(19) 0.0082(19) -0.0037(19)
C20 0.061(4) 0.103(5) 0.051(3) -0.031(3) 0.043(3) -0.043(3)
C33 0.018(2) 0.024(2) 0.031(2) -0.0016(17) 0.0052(17) -0.0003(16)
C11 0.029(2) 0.045(3) 0.036(2) -0.017(2) 0.0143(19) -0.004(2)
C46 0.020(2) 0.030(2) 0.023(2) -0.0046(17) 0.0085(16) -0.0069(17)
C27 0.024(2) 0.026(2) 0.023(2) 0.0013(16) 0.0119(16) 0.0074(17)
C39 0.021(2) 0.0189(19) 0.027(2) -0.0057(16) 0.0101(16) 0.0010(16)
C15 0.026(2) 0.038(3) 0.036(2) -0.011(2) 0.0140(19) -0.0030(19)
C43 0.036(3) 0.037(3) 0.042(3) -0.002(2) 0.020(2) -0.016(2)
C8 0.053(3) 0.058(3) 0.027(2) -0.004(2) 0.020(2) -0.031(3)
C2 0.038(3) 0.023(2) 0.050(3) -0.006(2) 0.007(2) 0.004(2)
C38 0.031(2) 0.027(2) 0.047(3) -0.001(2) 0.009(2) 0.0081(19)
C10 0.028(2) 0.058(3) 0.045(3) -0.021(2) 0.023(2) -0.010(2)
C25 0.048(3) 0.032(3) 0.027(2) 0.0022(19) -0.002(2) 0.001(2)
C24 0.032(3) 0.040(3) 0.049(3) 0.006(2) -0.009(2) 0.005(2)
C30 0.038(3) 0.058(3) 0.034(2) 0.017(2) 0.023(2) 0.015(2)
C29 0.033(3) 0.042(3) 0.042(3) 0.008(2) 0.019(2) 0.003(2)
C19 0.036(3) 0.068(4) 0.045(3) -0.019(3) 0.021(2) -0.027(3)
C22 0.031(2) 0.041(3) 0.037(2) 0.004(2) 0.011(2) 0.006(2)
C42 0.023(2) 0.048(3) 0.050(3) 0.002(2) 0.005(2) -0.010(2)
C41 0.030(2) 0.037(3) 0.045(3) 0.011(2) 0.000(2) -0.012(2)
C37 0.037(3) 0.025(2) 0.062(3) 0.008(2) 0.005(2) 0.011(2)
C18 0.080(4) 0.075(4) 0.049(3) -0.004(3) 0.031(3) -0.046(3)
C13 0.042(3) 0.063(3) 0.060(3) -0.026(3) 0.028(3) 0.009(3)
C3 0.046(3) 0.030(3) 0.075(4) -0.015(3) 0.003(3) 0.008(2)
C36 0.031(2) 0.036(3) 0.039(3) 0.015(2) -0.002(2) -0.001(2)
C9 0.037(3) 0.072(4) 0.035(2) -0.019(2) 0.024(2) -0.033(3)
C5 0.048(3) 0.025(3) 0.053(3) 0.012(2) -0.009(2) -0.009(2)
C23 0.029(3) 0.053(3) 0.053(3) 0.007(3) 0.007(2) 0.008(2)
C6 0.038(3) 0.029(2) 0.030(2) 0.004(2) -0.008(2) -0.005(2)
C35 0.034(2) 0.036(3) 0.031(2) 0.004(2) 0.0082(19) -0.003(2)
C17 0.072(4) 0.081(4) 0.029(3) -0.005(3) 0.024(3) -0.033(3)
C14 0.039(3) 0.048(3) 0.042(3) -0.021(2) 0.016(2) -0.001(2)
C7 0.051(3) 0.035(3) 0.031(2) 0.012(2) 0.003(2) -0.018(2)
C4 0.052(3) 0.022(3) 0.074(4) -0.004(3) -0.009(3) -0.002(2)
O1 0.0505(19) 0.0280(17) 0.0241(15) 0.0018(13) 0.0086(14) -0.0045(14)
C49 0.033(2) 0.052(3) 0.024(2) 0.004(2) 0.0077(18) -0.006(2)
C50 0.041(3) 0.043(3) 0.023(2) -0.008(2) 0.0114(19) -0.010(2)
C48 0.036(3) 0.040(3) 0.034(2) 0.009(2) 0.003(2) 0.003(2)

loop_
_atom_type_symbol
_atom_type_description
_atom_type_scat_dispersion_real
_atom_type_scat_dispersion_imag
_atom_type_scat_source
C C 0.0033 0.0016 'International Tables Vol C Tables 4.2.6.8 and 6.1.1.4'
H H 0.0000 0.0000 'International Tables Vol C Tables 4.2.6.8 and 6.1.1.4'
N N 0.0061 0.0033 'International Tables Vol C Tables 4.2.6.8 and 6.1.1.4'
P P 0.1023 0.0942 'International Tables Vol C Tables 4.2.6.8 and 6.1.1.4'
Ru Ru -1.2594 0.8363 'International Tables Vol C Tables 4.2.6.8 and 6.1.1.4'
O O 0.0106 0.0060 'International Tables Vol C Tables 4.2.6.8 and 6.1.1.4'

loop_
_geom_angle_atom_site_label_1
_geom_angle_atom_site_label_2
_geom_angle_atom_site_label_3
_geom_angle
N3 Ru1 N2 90.15(13)
N3 Ru1 N1 91.13(13)
N2 Ru1 N1 78.31(16)
N3 Ru1 P1 94.34(9)
N2 Ru1 P1 169.48(11)
N1 Ru1 P1 92.08(11)
N3 Ru1 P2 91.86(9)
N2 Ru1 P2 90.45(11)
N1 Ru1 P2 168.38(11)
P1 Ru1 P2 98.89(4)
C39 P2 C16 100.17(18)
C39 P2 C33 100.93(18)
C16 P2 C33 98.56(18)
C39 P2 Ru1 120.31(13)
C16 P2 Ru1 111.40(14)
C33 P2 Ru1 121.50(13)
C27 P1 C1 101.53(19)
C27 P1 C21 102.23(19)
C1 P1 C21 95.91(18)
C27 P1 Ru1 116.98(13)
C1 P1 Ru1 113.41(15)
C21 P1 Ru1 122.96(14)
C45 N3 Ru1 134.4(3)
C10 N2 C9 115.9(4)
C10 N2 Ru1 114.8(3)
C9 N2 Ru1 113.5(3)
C27 C28 C29 120.4(4)
C7 N1 C8 112.7(4)
C7 N1 Ru1 114.6(3)
C8 N1 Ru1 111.8(3)
C46 C47 C48 120.9(4)
C15 C16 C11 118.4(4)
C15 C16 P2 122.2(3)
C11 C16 P2 119.3(3)
C21 C26 C25 122.1(4)
C30 C31 C32 120.8(4)
C6 C1 C2 118.3(4)
C6 C1 P1 120.1(3)
C2 C1 P1 121.6(3)
C26 C21 C22 117.5(4)
C26 C21 P1 120.3(3)
C22 C21 P1 122.0(3)
C46 C51 C50 120.4(4)
C39 C44 C43 120.4(4)
C31 C32 C27 119.4(4)
O1 C45 N3 122.8(4)
O1 C45 C46 117.8(3)
N3 C45 C46 119.4(4)
C13 C12 C11 121.4(4)
C35 C34 C33 121.5(4)
C41 C40 C39 121.0(4)
C34 C33 C38 117.2(4)
C34 C33 P2 118.8(3)
C38 C33 P2 123.8(3)
C12 C11 C16 119.5(4)
C12 C11 C10 118.7(4)
C16 C11 C10 121.8(4)
C51 C46 C47 118.5(4)
C51 C46 C45 119.4(4)
C47 C46 C45 122.1(3)
C28 C27 C32 118.9(4)
C28 C27 P1 122.2(3)
C32 C27 P1 118.5(3)
C44 C39 C40 118.2(4)
C44 C39 P2 125.3(3)
C40 C39 P2 116.5(3)
C14 C15 C16 121.3(4)
C42 C43 C44 119.8(4)
N1 C8 C17 108.8(4)
N1 C8 C9 108.4(4)
C17 C8 C9 111.9(4)
N1 C8 C18 109.7(4)
C17 C8 C18 108.1(4)
C9 C8 C18 109.9(4)
C3 C2 C1 121.9(5)
C37 C38 C33 121.2(4)
N2 C10 C11 109.7(4)
C24 C25 C26 119.3(4)
C25 C24 C23 120.0(4)
C31 C30 C29 120.2(4)
C30 C29 C28 120.3(4)
C21 C22 C23 121.0(4)
C41 C42 C43 120.1(4)
C42 C41 C40 120.5(4)
C36 C37 C38 120.4(4)
C14 C13 C12 119.7(4)
C4 C3 C2 118.8(5)
C37 C36 C35 119.5(4)
N2 C9 C19 109.8(4)
N2 C9 C8 106.6(4)
C19 C9 C8 113.0(4)
N2 C9 C20 106.6(4)
C19 C9 C20 108.1(4)
C8 C9 C20 112.6(4)
C4 C5 C6 121.3(5)
C24 C23 C22 120.1(5)
C1 C6 C5 119.3(5)
C1 C6 C7 122.6(4)
C5 C6 C7 118.0(5)
C36 C35 C34 120.0(4)
C13 C14 C15 119.8(4)
N1 C7 C6 114.0(3)
C5 C4 C3 120.4(5)
C48 C49 C50 119.4(4)
C49 C50 C51 120.6(4)
C49 C48 C47 120.2(4)

loop_
_geom_bond_atom_site_label_1
_geom_bond_atom_site_label_2
_geom_bond_distance
Ru1 N3 2.178(3)
Ru1 N2 2.179(4)
Ru1 N1 2.182(4)
Ru1 P1 2.2519(12)
Ru1 P2 2.2547(11)
P2 C39 1.829(4)
P2 C16 1.850(4)
P2 C33 1.855(4)
P1 C27 1.835(4)
P1 C1 1.851(4)
P1 C21 1.853(4)
N3 C45 1.304(5)
N2 C10 1.481(6)
N2 C9 1.526(6)
C28 C27 1.390(6)
C28 C29 1.396(6)
N1 C7 1.488(6)
N1 C8 1.517(6)
C47 C46 1.386(6)
C47 C48 1.391(6)
C16 C15 1.396(6)
C16 C11 1.410(6)
C26 C21 1.388(6)
C26 C25 1.391(6)
C31 C30 1.362(7)
C31 C32 1.403(6)
C1 C6 1.396(6)
C1 C2 1.401(6)
C21 C22 1.390(6)
C51 C46 1.386(5)
C51 C50 1.387(6)
C44 C39 1.394(5)
C44 C43 1.395(6)
C32 C27 1.408(5)
C45 O1 1.269(5)
C45 C46 1.522(5)
C12 C13 1.382(7)
C12 C11 1.384(6)
C34 C35 1.388(6)
C34 C33 1.394(6)
C40 C41 1.374(6)
C40 C39 1.394(6)
C20 C9 1.551(7)
C33 C38 1.398(6)
C11 C10 1.516(6)
C15 C14 1.385(6)
C43 C42 1.378(6)
C8 C17 1.540(6)
C8 C9 1.546(8)
C8 C18 1.554(6)
C2 C3 1.393(6)
C38 C37 1.385(7)
C25 C24 1.378(7)
C24 C23 1.382(7)
C30 C29 1.380(7)
C19 C9 1.532(6)
C22 C23 1.394(6)
C42 C41 1.369(6)
C37 C36 1.380(7)
C13 C14 1.381(7)
C3 C4 1.378(8)
C36 C35 1.380(6)
C5 C4 1.373(8)
C5 C6 1.403(6)
C6 C7 1.496(7)
C49 C48 1.370(7)
C49 C50 1.381(6)
